data_7017750
loop_
_publ_author_name
'Sarkar, Avijit'
'Ghosh, Aloke Kumar'
'Bertolasi, Valerio'
'Ray, Debashis'

_publ_section_title
;
 Coordination induced fluorescence enhancement and construction of a Zn(3)
 constellation through hydrolysis of ligand imine arms.
;
_journal_issue 6
_journal_name_full 'Dalton transactions (Cambridge, England : 2003)'
_journal_page_first 1889
_journal_page_last 1896
_journal_paper_doi 10.1039/c1dt11390a
_journal_volume 41
_journal_year 2012
_chemical_formula_sum 'C30 H44 Cl2 N4 O16 Zn'
_chemical_formula_weight 852.99
_chemical_name_systematic
;
?
;
_space_group_IT_number 15
_symmetry_cell_setting monoclinic
_symmetry_space_group_name_Hall '-C 2yc'
_symmetry_space_group_name_H-M 'C 1 2/c 1'
_atom_sites_solution_hydrogens geom
_atom_sites_solution_primary direct
_atom_sites_solution_secondary difmap
_audit_creation_method SHELXL-97
_cell_angle_alpha 90.00
_cell_angle_beta 121.446(4)
_cell_angle_gamma 90.00
_cell_formula_units_Z 4
_cell_length_a 25.197(4)
_cell_length_b 11.2209(15)
_cell_length_c 16.045(2)
_cell_measurement_temperature 293(2)
_cell_volume 3870.2(10)
_computing_cell_refinement Bruker
_computing_data_collection Bruker
_computing_data_reduction Bruker
_computing_structure_refinement 'SHELXL-97 (Sheldrick, 1997)'
_computing_structure_solution 'SHELXL-97 (Sheldrick,1990)'
_diffrn_ambient_temperature 293(2)
_diffrn_measured_fraction_theta_full 0.996
_diffrn_measured_fraction_theta_max 0.996
_diffrn_measurement_device_type Bruker
_diffrn_measurement_method /W-scan
_diffrn_radiation_monochromator graphite
_diffrn_radiation_source 'fine-focus sealed tube'
_diffrn_radiation_type MoK\a
_diffrn_radiation_wavelength 0.71073
_diffrn_reflns_av_R_equivalents 0.0518
_diffrn_reflns_av_sigmaI/netI 0.0377
_diffrn_reflns_limit_h_max 31
_diffrn_reflns_limit_h_min -31
_diffrn_reflns_limit_k_max 14
_diffrn_reflns_limit_k_min -14
_diffrn_reflns_limit_l_max 20
_diffrn_reflns_limit_l_min -20
_diffrn_reflns_number 24987
_diffrn_reflns_theta_full 26.81
_diffrn_reflns_theta_max 26.81
_diffrn_reflns_theta_min 1.89
_diffrn_standards_interval_time 60
_diffrn_standards_number 25
_exptl_absorpt_coefficient_mu 0.846
_exptl_absorpt_correction_type none
_exptl_crystal_colour Yellow
_exptl_crystal_density_diffrn 1.464
_exptl_crystal_density_method 'not measured'
_exptl_crystal_description Block
_exptl_crystal_F_000 1776
_exptl_crystal_size_max 0.36
_exptl_crystal_size_mid 0.22
_exptl_crystal_size_min 0.18
_refine_diff_density_max 0.869
_refine_diff_density_min -0.715
_refine_diff_density_rms 0.081
_refine_ls_extinction_method none
_refine_ls_goodness_of_fit_ref 1.037
_refine_ls_hydrogen_treatment mixed
_refine_ls_matrix_type full
_refine_ls_number_parameters 252
_refine_ls_number_reflns 4132
_refine_ls_number_restraints 0
_refine_ls_restrained_S_all 1.037
_refine_ls_R_factor_all 0.1064
_refine_ls_R_factor_gt 0.0707
_refine_ls_shift/su_max 0.000
_refine_ls_shift/su_mean 0.000
_refine_ls_structure_factor_coef Fsqd
_refine_ls_weighting_details 'calc w=1/[\s^2^(Fo^2^)+(0.0982P)^2^+14.3396P] where P=(Fo^2^+2Fc^2^)/3'
_refine_ls_weighting_scheme calc
_refine_ls_wR_factor_gt 0.1883
_refine_ls_wR_factor_ref 0.2147
_reflns_number_gt 2799
_reflns_number_total 4132
_reflns_threshold_expression >2sigma(I)
_cod_data_source_file c1dt11390a.txt
_cod_data_source_block drag039_0m
_cod_depositor_comments
;
The following automatic conversions were performed:

'_symmetry_cell_setting' value 'Monoclinic' changed to 'monoclinic'
according to /home/saulius/struct/CIF-dictionaries/cif_core.dic
dictionary named 'cif_core.dic' version 2.4.1 from 2010-06-29.

Automatic conversion script
Id: cif_fix_values 1715 2011-07-08 13:25:40Z adriana 

2018-07-22
Z value and formula fixed to values more according to usual
chemical conventions.                 miguel
;
_cod_original_formula_sum 'C60 H88 Cl4 N8 O32 Zn2'
_cod_original_formula_weight 1705.98
_cod_original_formula_units_Z 2
_cod_original_cell_volume 3870.1(9)
_cod_original_sg_symbol_H-M 'C 2/c'
_cod_database_code 7017750

loop_
_symmetry_equiv_pos_as_xyz
'x, y, z'
'-x, y, -z+1/2'
'x+1/2, y+1/2, z'
'-x+1/2, y+1/2, -z+1/2'
'-x, -y, -z'
'x, -y, z-1/2'
'-x+1/2, -y+1/2, -z'
'x+1/2, -y+1/2, z-1/2'

loop_
_atom_site_label
_atom_site_type_symbol
_atom_site_fract_x
_atom_site_fract_y
_atom_site_fract_z
_atom_site_U_iso_or_equiv
_atom_site_adp_type
_atom_site_occupancy
_atom_site_symmetry_multiplicity
_atom_site_calc_flag
_atom_site_refinement_flags
O1W O 0.1911(3) 0.3711(5) 0.1186(4) 0.1163(18) Uani 1 1 d .
O4 O 0.3115(3) 0.2815(4) 0.4591(4) 0.126(2) Uani 1 1 d .
O5 O 0.2828(4) 0.2814(10) 0.2999(6) 0.207(4) Uani 1 1 d .
O6 O 0.2140(4) 0.2297(10) 0.3324(7) 0.208(4) Uani 1 1 d .
O7 O 0.2947(6) 0.1106(7) 0.3770(8) 0.310(8) Uani 1 1 d .
C13 C 0.2144(5) 0.4732(8) 0.9088(15) 0.262(11) Uani 1 1 d .
H13A H 0.2162 0.5470 0.8789 0.314 Uiso 1 1 calc R
H13B H 0.2397 0.4864 0.9787 0.314 Uiso 1 1 calc R
H1' H 0.130(3) 0.405(7) 0.875(6) 0.12(3) Uiso 1 1 d .
H2' H -0.078(4) 0.104(8) 0.618(6) 0.12(4) Uiso 1 1 d .
H3' H 0.338(3) 0.256(7) 0.973(5) 0.11(3) Uiso 1 1 d .
Zn1 Zn 0.0000 0.21013(6) 0.7500 0.0469(3) Uani 1 2 d S
O1 O 0.05669(14) 0.3387(3) 0.8527(2) 0.0494(7) Uani 1 1 d .
N2 N -0.05064(18) 0.2184(3) 0.8205(3) 0.0526(9) Uani 1 1 d .
O2 O -0.0605(2) 0.0746(4) 0.6549(4) 0.0645(11) Uani 1 1 d .
C1 C 0.0314(2) 0.4324(4) 0.8642(3) 0.0434(10) Uani 1 1 d .
C2 C 0.0605(2) 0.5460(4) 0.8808(3) 0.0456(10) Uani 1 1 d .
C9 C -0.0577(2) 0.3168(4) 0.8540(4) 0.0551(12) Uani 1 1 d .
H9 H -0.0857 0.3169 0.8754 0.066 Uiso 1 1 calc R
C5 C -0.0507(2) 0.5338(5) 0.8746(4) 0.0572(12) Uani 1 1 d .
H5 H -0.0873 0.5291 0.8751 0.069 Uiso 1 1 calc R
C3 C 0.0322(2) 0.6490(4) 0.8909(3) 0.0525(11) Uani 1 1 d .
H3 H 0.0520 0.7220 0.9007 0.063 Uiso 1 1 calc R
C6 C -0.0262(2) 0.4285(4) 0.8617(3) 0.0477(10) Uani 1 1 d .
C8 C 0.1197(2) 0.5569(5) 0.8911(4) 0.0652(14) Uani 1 1 d .
H8 H 0.1371 0.6325 0.9006 0.078 Uiso 1 1 calc R
C4 C -0.0235(2) 0.6452(4) 0.8867(4) 0.0567(12) Uani 1 1 d .
O3 O 0.3443(2) 0.3371(5) 0.9884(3) 0.0917(14) Uani 1 1 d .
C12 C -0.0919(3) -0.0067(5) 0.6848(5) 0.0736(16) Uani 1 1 d .
H12A H -0.0616 -0.0619 0.7324 0.088 Uiso 1 1 calc R
H12B H -0.1219 -0.0528 0.6285 0.088 Uiso 1 1 calc R
C11 C -0.1250(3) 0.0544(5) 0.7283(5) 0.0730(16) Uani 1 1 d .
H11A H -0.1523 0.1146 0.6827 0.088 Uiso 1 1 calc R
H11B H -0.1508 -0.0038 0.7353 0.088 Uiso 1 1 calc R
C15 C 0.3058(3) 0.4137(6) 0.9118(5) 0.0818(18) Uani 1 1 d .
H15A H 0.3051 0.3899 0.8532 0.098 Uiso 1 1 calc R
H15B H 0.3219 0.4943 0.9281 0.098 Uiso 1 1 calc R
N1 N 0.1505(3) 0.4678(5) 0.8880(6) 0.097(2) Uani 1 1 d .
C10 C -0.0836(3) 0.1125(5) 0.8256(5) 0.0721(16) Uani 1 1 d .
H10A H -0.1086 0.1358 0.8527 0.086 Uiso 1 1 calc R
H10B H -0.0532 0.0548 0.8696 0.086 Uiso 1 1 calc R
C7 C -0.0538(3) 0.7555(5) 0.8980(5) 0.0778(17) Uani 1 1 d .
H7A H -0.0922 0.7338 0.8932 0.117 Uiso 1 1 calc R
H7B H -0.0620 0.8115 0.8474 0.117 Uiso 1 1 calc R
H7C H -0.0264 0.7911 0.9607 0.117 Uiso 1 1 calc R
C14 C 0.2407(4) 0.4102(7) 0.8934(11) 0.177(6) Uani 1 1 d .
H14A H 0.2146 0.3956 0.8237 0.213 Uiso 1 1 calc R
H14B H 0.2395 0.3371 0.9246 0.213 Uiso 1 1 calc R
Cl1 Cl 0.27524(9) 0.21962(15) 0.37166(14) 0.0919(6) Uani 1 1 d .

loop_
_atom_site_aniso_label
_atom_site_aniso_U_11
_atom_site_aniso_U_22
_atom_site_aniso_U_33
_atom_site_aniso_U_23
_atom_site_aniso_U_13
_atom_site_aniso_U_12
O1W 0.151(5) 0.076(3) 0.112(4) -0.010(3) 0.062(4) -0.006(3)
O4 0.134(5) 0.075(3) 0.091(4) -0.001(3) 0.004(3) 0.004(3)
O5 0.182(8) 0.281(12) 0.132(6) 0.028(7) 0.063(6) -0.065(7)
O6 0.098(5) 0.307(12) 0.191(8) -0.063(8) 0.055(6) -0.054(6)
O7 0.390(16) 0.087(5) 0.201(9) -0.041(6) -0.022(10) 0.056(8)
C13 0.160(9) 0.095(6) 0.64(3) -0.158(12) 0.290(16) -0.075(6)
Zn1 0.0460(4) 0.0354(4) 0.0602(5) 0.000 0.0284(4) 0.000
O1 0.0426(16) 0.0408(16) 0.0618(19) -0.0068(14) 0.0251(15) -0.0003(13)
N2 0.051(2) 0.047(2) 0.065(2) 0.0051(19) 0.033(2) -0.0016(18)
O2 0.059(2) 0.049(2) 0.076(3) -0.006(2) 0.029(2) -0.0132(18)
C1 0.045(2) 0.041(2) 0.042(2) 0.0000(18) 0.0212(19) 0.0041(18)
C2 0.045(2) 0.042(2) 0.047(2) -0.0060(19) 0.022(2) -0.0020(19)
C9 0.056(3) 0.055(3) 0.066(3) 0.003(2) 0.040(3) 0.001(2)
C5 0.059(3) 0.060(3) 0.065(3) 0.003(2) 0.040(3) 0.011(2)
C3 0.064(3) 0.039(2) 0.051(3) -0.001(2) 0.028(2) 0.002(2)
C6 0.050(2) 0.044(2) 0.053(3) 0.001(2) 0.030(2) 0.002(2)
C8 0.062(3) 0.043(3) 0.094(4) -0.022(3) 0.043(3) -0.016(2)
C4 0.064(3) 0.046(3) 0.064(3) 0.003(2) 0.036(3) 0.014(2)
O3 0.101(3) 0.072(3) 0.084(3) -0.003(2) 0.036(3) 0.026(3)
C12 0.080(4) 0.044(3) 0.092(4) -0.001(3) 0.041(3) -0.012(3)
C11 0.062(3) 0.061(3) 0.097(4) 0.006(3) 0.041(3) -0.017(3)
C15 0.055(3) 0.068(4) 0.118(5) 0.006(4) 0.043(4) 0.009(3)
N1 0.072(3) 0.057(3) 0.189(7) -0.045(4) 0.088(4) -0.023(3)
C10 0.083(4) 0.054(3) 0.098(4) 0.010(3) 0.061(4) -0.009(3)
C7 0.085(4) 0.057(3) 0.094(4) 0.000(3) 0.049(4) 0.021(3)
C14 0.087(5) 0.070(5) 0.400(19) -0.053(8) 0.144(9) -0.012(4)
Cl1 0.0900(12) 0.0687(11) 0.0859(12) 0.0046(8) 0.0241(10) -0.0030(8)

loop_
_atom_type_symbol
_atom_type_description
_atom_type_scat_dispersion_real
_atom_type_scat_dispersion_imag
_atom_type_scat_source
C C 0.0030 0.0020 'International Tables Vol C Tables 4.2.6.8 and 6.1.1.4'
H H 0.0000 0.0000 'International Tables Vol C Tables 4.2.6.8 and 6.1.1.4'
Cl Cl 0.1480 0.1590 'International Tables Vol C Tables 4.2.6.8 and 6.1.1.4'
N N 0.0060 0.0030 'International Tables Vol C Tables 4.2.6.8 and 6.1.1.4'
O O 0.0110 0.0060 'International Tables Vol C Tables 4.2.6.8 and 6.1.1.4'
Zn Zn 0.2840 1.4300 'International Tables Vol C Tables 4.2.6.8 and 6.1.1.4'

loop_
_geom_angle_atom_site_label_1
_geom_angle_atom_site_label_2
_geom_angle_atom_site_label_3
_geom_angle
_geom_angle_site_symmetry_1
_geom_angle_site_symmetry_3
C14 C13 N1 130.7(9) . .
O1 Zn1 O1 92.89(18) . 2_556
O1 Zn1 N2 92.13(14) . 2_556
O1 Zn1 N2 84.39(14) 2_556 2_556
O1 Zn1 N2 84.39(14) . .
O1 Zn1 N2 92.13(14) 2_556 .
N2 Zn1 N2 175.0(2) 2_556 .
O1 Zn1 O2 174.46(15) . .
O1 Zn1 O2 89.35(16) 2_556 .
N2 Zn1 O2 93.13(16) 2_556 .
N2 Zn1 O2 90.47(17) . .
O1 Zn1 O2 89.35(16) . 2_556
O1 Zn1 O2 174.46(15) 2_556 2_556
N2 Zn1 O2 90.47(16) 2_556 2_556
N2 Zn1 O2 93.13(16) . 2_556
O2 Zn1 O2 88.9(3) . 2_556
C1 O1 Zn1 119.3(3) . .
C9 N2 C10 117.7(4) . .
C9 N2 Zn1 121.3(3) . .
C10 N2 Zn1 120.7(3) . .
C12 O2 Zn1 121.7(4) . .
O1 C1 C2 120.8(4) . .
O1 C1 C6 122.6(4) . .
C2 C1 C6 116.6(4) . .
C3 C2 C8 118.7(4) . .
C3 C2 C1 120.8(4) . .
C8 C2 C1 120.4(4) . .
N2 C9 C6 126.1(4) . .
C4 C5 C6 123.9(4) . .
C4 C3 C2 122.4(4) . .
C5 C6 C1 119.3(4) . .
C5 C6 C9 118.5(4) . .
C1 C6 C9 122.0(4) . .
N1 C8 C2 123.4(5) . .
C3 C4 C5 116.9(4) . .
C3 C4 C7 122.4(5) . .
C5 C4 C7 120.6(5) . .
O2 C12 C11 113.5(4) . .
C10 C11 C12 115.4(5) . .
O3 C15 C14 110.1(7) . .
C8 N1 C13 125.1(5) . .
N2 C10 C11 113.5(5) . .
C13 C14 C15 132.2(9) . .
O7 Cl1 O6 114.4(8) . .
O7 Cl1 O4 112.0(5) . .
O6 Cl1 O4 115.0(5) . .
O7 Cl1 O5 107.6(9) . .
O6 Cl1 O5 100.6(6) . .
O4 Cl1 O5 105.9(5) . .

loop_
_geom_bond_atom_site_label_1
_geom_bond_atom_site_label_2
_geom_bond_distance
_geom_bond_site_symmetry_2
O4 Cl1 1.396(5) .
O5 Cl1 1.440(8) .
O6 Cl1 1.334(8) .
O7 Cl1 1.304(8) .
C13 C14 1.083(10) .
C13 N1 1.464(8) .
Zn1 O1 2.093(3) .
Zn1 O1 2.093(3) 2_556
Zn1 N2 2.103(4) 2_556
Zn1 N2 2.103(4) .
Zn1 O2 2.130(4) .
Zn1 O2 2.130(4) 2_556
O1 C1 1.291(5) .
N2 C9 1.281(6) .
N2 C10 1.476(6) .
O2 C12 1.442(7) .
C1 C2 1.425(6) .
C1 C6 1.432(6) .
C2 C3 1.411(6) .
C2 C8 1.417(7) .
C9 C6 1.454(6) .
C5 C4 1.389(7) .
C5 C6 1.398(6) .
C3 C4 1.370(7) .
C8 N1 1.282(7) .
C4 C7 1.515(7) .
O3 C15 1.395(8) .
C12 C11 1.504(8) .
C11 C10 1.500(9) .
C15 C14 1.507(8) .
